data_4501838
loop_
_publ_author_name
'Ni, Jia'
'Wei, Kai-Ju'
'Liu, Yangzhong'
'Huang, Xiao-Chun'
'Li, Dan'

_publ_section_title
;
 Silver Coordination Polymers Based on Neutral Trinitrile Ligand: Topology
 and the Role of Anion
;
_journal_issue 9
_journal_name_full 'Crystal Growth &amp; Design'
_journal_page_first 3964
_journal_paper_doi 10.1021/cg1005242
_journal_volume 10
_journal_year 2010
_chemical_formula_sum 'C31 H22 Ag F3 N4 O3.5 S'
_chemical_formula_weight 703.46
_chemical_name_systematic
;
 ?
;
_space_group_IT_number 30
_symmetry_cell_setting orthorhombic
_symmetry_space_group_name_Hall 'P 2 -2bc'
_symmetry_space_group_name_H-M 'P n c 2'
_atom_sites_solution_hydrogens geom
_atom_sites_solution_primary direct
_atom_sites_solution_secondary difmap
_audit_creation_method SHELXL-97
_cell_angle_alpha 90.00
_cell_angle_beta 90.00
_cell_angle_gamma 90.00
_cell_formula_units_Z 4
_cell_length_a 10.0613(8)
_cell_length_b 26.359(2)
_cell_length_c 11.9930(9)
_cell_measurement_temperature 293(2)
_cell_volume 3180.6(4)
_computing_cell_refinement 'SAINT (Bruker, 2002)'
_computing_data_collection 'SMART (Bruker, 2002)'
_computing_data_reduction SAINT
_computing_molecular_graphics 'ORTEP-II (Johnson, 1976)'
_computing_publication_material SHELXL-97
_computing_structure_refinement 'SHELXL-97 (Sheldrick, 1997)'
_computing_structure_solution 'SHELXS-97 (Sheldrick, 1997)'
_diffrn_ambient_temperature 293(2)
_diffrn_measured_fraction_theta_full 0.999
_diffrn_measured_fraction_theta_max 0.999
_diffrn_measurement_device_type 'Bruker APEX area-dectector diffractometer'
_diffrn_measurement_method '\f and \w-scan'
_diffrn_radiation_monochromator graphite
_diffrn_radiation_source 'fine-focus sealed tube'
_diffrn_radiation_type MoK\a
_diffrn_radiation_wavelength 0.71073
_diffrn_reflns_av_R_equivalents 0.0445
_diffrn_reflns_av_sigmaI/netI 0.0513
_diffrn_reflns_limit_h_max 11
_diffrn_reflns_limit_h_min -10
_diffrn_reflns_limit_k_max 26
_diffrn_reflns_limit_k_min -31
_diffrn_reflns_limit_l_max 14
_diffrn_reflns_limit_l_min -13
_diffrn_reflns_number 16963
_diffrn_reflns_theta_full 25.00
_diffrn_reflns_theta_max 25.00
_diffrn_reflns_theta_min 1.87
_diffrn_standards_decay_% 0
_diffrn_standards_interval_count 0
_diffrn_standards_interval_time 0
_diffrn_standards_number 0
_exptl_absorpt_coefficient_mu 0.756
_exptl_absorpt_correction_T_max 0.8163
_exptl_absorpt_correction_T_min 0.7832
_exptl_absorpt_correction_type multi-scan
_exptl_absorpt_process_details 'SADABS (Bruker, 2002)'
_exptl_crystal_colour yellow
_exptl_crystal_density_diffrn 1.469
_exptl_crystal_density_method 'not measured'
_exptl_crystal_description block
_exptl_crystal_F_000 1416
_exptl_crystal_size_max 0.34
_exptl_crystal_size_mid 0.32
_exptl_crystal_size_min 0.28
_refine_diff_density_max 0.738
_refine_diff_density_min -0.267
_refine_diff_density_rms 0.068
_refine_ls_abs_structure_details 'Flack H D (1983), Acta Cryst. A39, 876-881'
_refine_ls_abs_structure_Flack 0.00
_refine_ls_extinction_method none
_refine_ls_goodness_of_fit_ref 1.038
_refine_ls_hydrogen_treatment constr
_refine_ls_matrix_type full
_refine_ls_number_parameters 393
_refine_ls_number_reflns 5430
_refine_ls_number_restraints 13
_refine_ls_restrained_S_all 1.039
_refine_ls_R_factor_all 0.0594
_refine_ls_R_factor_gt 0.0485
_refine_ls_shift/su_max 0.001
_refine_ls_shift/su_mean 0.000
_refine_ls_structure_factor_coef Fsqd
_refine_ls_weighting_details 'calc w=1/[\s^2^(Fo^2^)+(0.0544P)^2^+0.9558P] where P=(Fo^2^+2Fc^2^)/3'
_refine_ls_weighting_scheme calc
_refine_ls_wR_factor_gt 0.1052
_refine_ls_wR_factor_ref 0.1104
_reflns_number_gt 4587
_reflns_number_total 5430
_reflns_threshold_expression >2sigma(I)
_cod_data_source_file cg1005242_si_002.cif
_cod_data_source_block 6
_cod_depositor_comments
;
The following automatic conversions were performed:

'_symmetry_cell_setting' value 'Orthorhombic' changed to
'orthorhombic' according to
/home/saulius/struct/CIF-dictionaries/cif_core.dic dictionary named
'cif_core.dic' version 2.4.2 from
2011-04-26.

'_exptl_absorpt_correction_type' value 'Multi-scan'
changed to 'multi-scan' according to
/home/saulius/struct/CIF-dictionaries/cif_core.dic dictionary named
'cif_core.dic' version 2.4.2 from 2011-04-26.

Automatic conversion script
Id: cif_fix_values 1715 2011-07-08 13:25:40Z adriana 
;
_cod_original_sg_symbol_H-M Pnc2
_cod_original_formula_sum 'C31 H22 Ag F3 N4 O3.50 S'
_cod_database_code 4501838

loop_
_symmetry_equiv_pos_as_xyz
'x, y, z'
'-x, -y, z'
'x, -y+1/2, z+1/2'
'-x, y+1/2, z+1/2'

loop_
_atom_site_label
_atom_site_type_symbol
_atom_site_fract_x
_atom_site_fract_y
_atom_site_fract_z
_atom_site_U_iso_or_equiv
_atom_site_adp_type
_atom_site_occupancy
_atom_site_symmetry_multiplicity
_atom_site_calc_flag
_atom_site_refinement_flags
Ag1 Ag 0.28749(4) 0.487242(12) 0.78489(8) 0.05643(15) Uani 1 1 d .
C1 C 0.2421(6) 0.61359(19) 0.7679(6) 0.0562(15) Uani 1 1 d .
C2 C 0.2374(5) 0.66842(16) 0.7711(6) 0.0456(12) Uani 1 1 d .
C3 C 0.2048(7) 0.6924(3) 0.8695(6) 0.064(2) Uani 1 1 d .
H3 H 0.1903 0.6738 0.9341 0.077 Uiso 1 1 calc R
C4 C 0.1941(7) 0.7444(2) 0.8706(5) 0.0585(19) Uani 1 1 d .
H4 H 0.1680 0.7608 0.9356 0.070 Uiso 1 1 calc R
C5 C 0.2216(5) 0.77251(14) 0.7761(7) 0.0391(10) Uani 1 1 d .
C6 C 0.2571(7) 0.7486(2) 0.6801(5) 0.0531(15) Uani 1 1 d .
H6 H 0.2765 0.7674 0.6164 0.064 Uiso 1 1 calc R
C7 C 0.2641(8) 0.6958(2) 0.6780(6) 0.0596(17) Uani 1 1 d .
H7 H 0.2871 0.6793 0.6123 0.072 Uiso 1 1 calc R
C8 C 0.2994(5) 0.85184(17) 0.8572(4) 0.0376(12) Uani 1 1 d .
C9 C 0.4215(5) 0.83225(17) 0.8855(4) 0.0445(13) Uani 1 1 d .
H9 H 0.4489 0.8016 0.8546 0.053 Uiso 1 1 calc R
C10 C 0.5022(6) 0.8568(2) 0.9576(5) 0.0495(15) Uani 1 1 d .
H10 H 0.5850 0.8433 0.9751 0.059 Uiso 1 1 calc R
C11 C 0.4615(6) 0.90274(19) 1.0063(4) 0.0408(12) Uani 1 1 d .
C12 C 0.3380(6) 0.92254(19) 0.9798(4) 0.0447(13) Uani 1 1 d .
H12 H 0.3101 0.9529 1.0117 0.054 Uiso 1 1 calc R
C13 C 0.2568(6) 0.8973(2) 0.9067(5) 0.0431(13) Uani 1 1 d .
H13 H 0.1734 0.9104 0.8897 0.052 Uiso 1 1 calc R
C14 C 0.5497(6) 0.9294(2) 1.0805(5) 0.0498(13) Uani 1 1 d .
C15 C 0.1443(5) 0.85303(16) 0.6971(4) 0.0339(11) Uani 1 1 d .
C16 C 0.1911(5) 0.8984(2) 0.6543(5) 0.0391(13) Uani 1 1 d .
H16 H 0.2704 0.9119 0.6810 0.047 Uiso 1 1 calc R
C17 C 0.1226(5) 0.92367(18) 0.5737(4) 0.0438(13) Uani 1 1 d .
H17 H 0.1545 0.9544 0.5465 0.053 Uiso 1 1 calc R
C18 C 0.0049(5) 0.90349(18) 0.5321(5) 0.0448(13) Uani 1 1 d .
C19 C -0.0436(6) 0.8579(2) 0.5738(5) 0.0504(14) Uani 1 1 d .
H19 H -0.1223 0.8442 0.5465 0.060 Uiso 1 1 calc R
C20 C 0.0265(6) 0.83326(18) 0.6560(5) 0.0497(14) Uani 1 1 d .
H20 H -0.0057 0.8028 0.6846 0.060 Uiso 1 1 calc R
C21 C -0.0697(6) 0.9297(2) 0.4487(5) 0.0506(14) Uani 1 1 d .
C22 C 0.6112(8) 0.9149(4) 0.6532(7) 0.089(2) Uani 1 1 d .
C23 C 0.6938(18) 0.7237(9) 0.672(2) 0.42(3) Uani 1 1 d D
H23 H 0.6254 0.7387 0.7128 0.507 Uiso 1 1 calc R
C24 C 0.767(2) 0.6831(9) 0.7089(13) 0.219(10) Uani 1 1 d D
H24 H 0.7461 0.6703 0.7789 0.263 Uiso 1 1 calc R
C25 C 0.8689(19) 0.6594(5) 0.652(2) 0.190(8) Uani 1 1 d D
H25 H 0.9146 0.6319 0.6821 0.228 Uiso 1 1 calc R
C26 C 0.8988(13) 0.6787(8) 0.549(2) 0.199(8) Uani 1 1 d D
H26 H 0.9669 0.6637 0.5081 0.239 Uiso 1 1 calc R
C27 C 0.833(2) 0.7191(8) 0.5028(15) 0.222(10) Uani 1 1 d D
H27 H 0.8532 0.7318 0.4325 0.267 Uiso 1 1 calc R
C28 C 0.7332(19) 0.7397(5) 0.568(2) 0.211(14) Uani 1 1 d D
H28 H 0.6882 0.7675 0.5390 0.253 Uiso 1 1 calc R
C29 C 0.9526(11) 0.9827(5) 1.0225(11) 0.133(5) Uani 1 1 d .
H29 H 0.9207 0.9702 1.0899 0.160 Uiso 1 1 calc R
C30 C 0.9010(11) 0.9650(4) 0.9254(13) 0.125(4) Uani 1 1 d .
H30 H 0.8326 0.9413 0.9254 0.150 Uiso 1 1 calc R
C31 C 0.9514(9) 0.9827(3) 0.8296(10) 0.113(4) Uani 1 1 d .
H31 H 0.9184 0.9707 0.7622 0.135 Uiso 1 1 calc R
F1 F 0.6817(6) 0.9531(3) 0.6172(6) 0.145(2) Uani 1 1 d .
F2 F 0.6929(6) 0.8878(3) 0.7164(5) 0.144(2) Uani 1 1 d .
F3 F 0.5218(5) 0.9339(2) 0.7255(5) 0.1199(16) Uani 1 1 d .
N1 N 0.2452(6) 0.57103(16) 0.7626(6) 0.0750(18) Uani 1 1 d .
N2 N 0.2157(4) 0.82668(11) 0.7805(6) 0.0407(8) Uani 1 1 d .
N3 N 0.6171(6) 0.9504(2) 1.1398(5) 0.0694(15) Uani 1 1 d .
N4 N -0.1269(5) 0.95086(18) 0.3828(5) 0.0668(14) Uani 1 1 d .
O1 O 0.5000 0.5000 0.8796(5) 0.0708(17) Uani 1 2 d S
H1A H 0.4961 0.5268 0.9190 0.106 Uiso 1 1 d R
O2 O 0.4703(6) 0.83793(19) 0.6015(6) 0.103(2) Uani 1 1 d .
O3 O 0.6478(6) 0.8633(3) 0.4779(5) 0.112(2) Uani 1 1 d .
O4 O 0.4493(6) 0.9137(2) 0.4939(5) 0.1025(19) Uani 1 1 d .
S1 S 0.53564(19) 0.87763(8) 0.54451(19) 0.0778(5) Uani 1 1 d .

loop_
_atom_site_aniso_label
_atom_site_aniso_U_11
_atom_site_aniso_U_22
_atom_site_aniso_U_33
_atom_site_aniso_U_23
_atom_site_aniso_U_13
_atom_site_aniso_U_12
Ag1 0.0636(3) 0.0449(2) 0.0608(3) -0.0023(3) 0.0263(3) -0.00206(19)
C1 0.083(4) 0.039(3) 0.047(4) 0.009(3) 0.002(3) 0.004(2)
C2 0.065(3) 0.0294(19) 0.042(3) 0.003(3) -0.003(3) 0.002(2)
C3 0.098(6) 0.050(4) 0.045(4) 0.017(3) 0.013(3) -0.003(4)
C4 0.099(5) 0.042(3) 0.034(3) -0.008(3) 0.010(3) 0.004(3)
C5 0.051(3) 0.0309(18) 0.036(3) 0.001(3) -0.010(2) 0.0026(19)
C6 0.088(4) 0.032(3) 0.039(3) 0.006(2) 0.010(3) 0.002(3)
C7 0.091(5) 0.039(3) 0.048(4) -0.005(3) 0.013(3) 0.009(3)
C8 0.049(3) 0.033(2) 0.031(3) 0.000(2) -0.001(2) 0.007(2)
C9 0.054(4) 0.034(2) 0.045(3) -0.015(2) -0.017(3) 0.014(2)
C10 0.055(4) 0.044(3) 0.050(4) -0.010(3) -0.014(3) 0.013(3)
C11 0.049(3) 0.040(3) 0.033(3) -0.007(2) -0.007(3) 0.005(2)
C12 0.053(3) 0.041(3) 0.040(3) -0.009(2) -0.010(2) 0.008(2)
C13 0.049(3) 0.035(3) 0.045(3) -0.004(2) -0.007(3) 0.011(3)
C14 0.050(3) 0.048(3) 0.052(3) -0.002(3) -0.009(3) 0.002(3)
C15 0.039(3) 0.032(2) 0.031(3) -0.0006(19) -0.006(2) 0.002(2)
C16 0.032(3) 0.040(3) 0.045(3) 0.005(2) -0.011(2) -0.004(2)
C17 0.042(3) 0.036(2) 0.053(3) 0.010(2) -0.005(3) -0.005(2)
C18 0.047(3) 0.038(3) 0.050(3) 0.006(2) -0.008(3) 0.009(2)
C19 0.044(3) 0.051(3) 0.056(4) 0.004(3) -0.022(3) -0.005(3)
C20 0.046(3) 0.041(3) 0.062(4) 0.009(3) -0.006(3) -0.014(2)
C21 0.046(3) 0.052(3) 0.054(3) 0.005(3) -0.015(3) 0.000(3)
C22 0.066(5) 0.123(6) 0.079(5) 0.009(5) 0.006(5) 0.002(5)
C23 0.46(5) 0.31(4) 0.50(6) -0.29(4) -0.35(4) 0.19(3)
C24 0.21(2) 0.27(3) 0.171(15) -0.048(19) -0.009(16) -0.083(18)
C25 0.150(16) 0.144(12) 0.28(3) 0.048(16) -0.074(15) -0.037(12)
C26 0.119(11) 0.156(15) 0.32(3) 0.000(15) 0.009(15) -0.054(11)
C27 0.177(18) 0.138(13) 0.35(3) 0.064(18) -0.05(2) -0.103(12)
C28 0.158(14) 0.107(11) 0.37(4) -0.076(17) -0.138(18) -0.024(11)
C29 0.098(9) 0.181(15) 0.121(8) 0.037(9) 0.030(7) 0.050(8)
C30 0.088(8) 0.119(8) 0.168(12) 0.006(9) 0.015(8) 0.020(6)
C31 0.086(7) 0.114(8) 0.138(10) -0.023(6) 0.000(5) 0.034(5)
F1 0.126(5) 0.170(5) 0.140(5) -0.004(4) 0.018(4) -0.084(4)
F2 0.101(4) 0.213(7) 0.118(4) 0.009(5) -0.033(3) 0.017(4)
F3 0.101(4) 0.146(4) 0.113(4) -0.012(3) 0.019(3) -0.013(3)
N1 0.112(4) 0.032(2) 0.082(5) -0.002(3) 0.005(3) 0.002(2)
N2 0.052(2) 0.0327(16) 0.0373(19) -0.005(3) -0.014(2) 0.0016(17)
N3 0.062(4) 0.071(3) 0.075(4) -0.024(3) -0.026(3) -0.002(3)
N4 0.055(3) 0.061(3) 0.084(4) 0.018(3) -0.030(3) -0.002(2)
O1 0.074(4) 0.069(4) 0.069(4) 0.000 0.000 -0.010(3)
O2 0.090(4) 0.080(3) 0.140(6) 0.028(3) 0.011(4) -0.009(3)
O3 0.071(4) 0.161(6) 0.104(4) -0.019(4) 0.012(3) -0.005(4)
O4 0.074(3) 0.126(4) 0.108(4) 0.058(4) -0.016(3) -0.007(3)
S1 0.0540(10) 0.0933(12) 0.0860(13) 0.0226(11) 0.0015(10) -0.0021(10)

loop_
_atom_type_symbol
_atom_type_description
_atom_type_scat_dispersion_real
_atom_type_scat_dispersion_imag
_atom_type_scat_source
C C 0.0033 0.0016 'International Tables Vol C Tables 4.2.6.8 and 6.1.1.4'
H H 0.0000 0.0000 'International Tables Vol C Tables 4.2.6.8 and 6.1.1.4'
N N 0.0061 0.0033 'International Tables Vol C Tables 4.2.6.8 and 6.1.1.4'
O O 0.0106 0.0060 'International Tables Vol C Tables 4.2.6.8 and 6.1.1.4'
F F 0.0171 0.0103 'International Tables Vol C Tables 4.2.6.8 and 6.1.1.4'
S S 0.1246 0.1234 'International Tables Vol C Tables 4.2.6.8 and 6.1.1.4'
Ag Ag -0.8971 1.1015 'International Tables Vol C Tables 4.2.6.8 and 6.1.1.4'

loop_
_geom_angle_atom_site_label_1
_geom_angle_atom_site_label_2
_geom_angle_atom_site_label_3
_geom_angle
_geom_angle_site_symmetry_1
_geom_angle_site_symmetry_3
N3 Ag1 N4 122.91(19) 4_644 4_545
N3 Ag1 N1 114.6(2) 4_644 .
N4 Ag1 N1 110.3(2) 4_545 .
N3 Ag1 O1 92.66(19) 4_644 .
N4 Ag1 O1 116.8(2) 4_545 .
N1 Ag1 O1 94.87(17) . .
N1 C1 C2 178.2(9) . .
C7 C2 C3 120.4(4) . .
C7 C2 C1 120.3(6) . .
C3 C2 C1 119.3(6) . .
C4 C3 C2 119.0(6) . .
C4 C3 H3 120.5 . .
C2 C3 H3 120.5 . .
C3 C4 C5 120.8(6) . .
C3 C4 H4 119.6 . .
C5 C4 H4 119.6 . .
C6 C5 C4 119.9(4) . .
C6 C5 N2 120.2(7) . .
C4 C5 N2 119.8(7) . .
C5 C6 C7 119.4(6) . .
C5 C6 H6 120.3 . .
C7 C6 H6 120.3 . .
C2 C7 C6 120.5(6) . .
C2 C7 H7 119.8 . .
C6 C7 H7 119.8 . .
C9 C8 C13 119.3(5) . .
C9 C8 N2 121.1(4) . .
C13 C8 N2 119.6(5) . .
C10 C9 C8 121.0(5) . .
C10 C9 H9 119.5 . .
C8 C9 H9 119.5 . .
C9 C10 C11 120.2(5) . .
C9 C10 H10 119.9 . .
C11 C10 H10 119.9 . .
C12 C11 C10 119.4(5) . .
C12 C11 C14 120.7(5) . .
C10 C11 C14 119.8(5) . .
C13 C12 C11 119.9(5) . .
C13 C12 H12 120.0 . .
C11 C12 H12 120.0 . .
C12 C13 C8 120.2(5) . .
C12 C13 H13 119.9 . .
C8 C13 H13 119.9 . .
N3 C14 C11 178.9(7) . .
C16 C15 C20 118.9(5) . .
C16 C15 N2 121.0(5) . .
C20 C15 N2 120.1(4) . .
C17 C16 C15 121.0(5) . .
C17 C16 H16 119.5 . .
C15 C16 H16 119.5 . .
C16 C17 C18 119.9(5) . .
C16 C17 H17 120.0 . .
C18 C17 H17 120.0 . .
C17 C18 C19 120.0(5) . .
C17 C18 C21 120.9(5) . .
C19 C18 C21 119.0(5) . .
C20 C19 C18 119.1(5) . .
C20 C19 H19 120.5 . .
C18 C19 H19 120.5 . .
C19 C20 C15 121.1(5) . .
C19 C20 H20 119.5 . .
C15 C20 H20 119.5 . .
N4 C21 C18 178.9(6) . .
F1 C22 F2 105.6(7) . .
F1 C22 F3 106.9(8) . .
F2 C22 F3 104.3(7) . .
F1 C22 S1 114.2(6) . .
F2 C22 S1 112.4(7) . .
F3 C22 S1 112.8(6) . .
C28 C23 C24 112.0(18) . .
C28 C23 H23 124.0 . .
C24 C23 H23 124.0 . .
C23 C24 C25 126.4(18) . .
C23 C24 H24 116.8 . .
C25 C24 H24 116.8 . .
C26 C25 C24 116.1(16) . .
C26 C25 H25 121.9 . .
C24 C25 H25 121.9 . .
C27 C26 C25 123.0(16) . .
C27 C26 H26 118.5 . .
C25 C26 H26 118.5 . .
C26 C27 C28 115.3(16) . .
C26 C27 H27 122.3 . .
C28 C27 H27 122.3 . .
C23 C28 C27 127.1(18) . .
C23 C28 H28 116.4 . .
C27 C28 H28 116.4 . .
C29 C29 C30 120.9(8) 2_775 .
C29 C29 H29 119.6 2_775 .
C30 C29 H29 119.6 . .
C31 C30 C29 118.2(12) . .
C31 C30 H30 120.9 . .
C29 C30 H30 120.9 . .
C31 C31 C30 120.9(7) 2_775 .
C31 C31 H31 119.6 2_775 .
C30 C31 H31 119.6 . .
C1 N1 Ag1 166.3(7) . .
C8 N2 C15 122.2(3) . .
C8 N2 C5 117.9(5) . .
C15 N2 C5 119.1(6) . .
C14 N3 Ag1 166.5(6) . 4_655
C21 N4 Ag1 163.6(5) . 4_554
Ag1 O1 Ag1 124.6(3) . 2_665
Ag1 O1 H1A 109.4 . .
Ag1 O1 H1A 100.6 2_665 .
O2 S1 O4 114.6(4) . .
O2 S1 O3 116.1(4) . .
O4 S1 O3 114.8(4) . .
O2 S1 C22 104.5(4) . .
O4 S1 C22 101.7(4) . .
O3 S1 C22 102.4(4) . .

loop_
_geom_bond_atom_site_label_1
_geom_bond_atom_site_label_2
_geom_bond_distance
_geom_bond_site_symmetry_2
Ag1 N3 2.213(5) 4_644
Ag1 N4 2.216(5) 4_545
Ag1 N1 2.265(4) .
Ag1 O1 2.445(3) .
C1 N1 1.124(6) .
C1 C2 1.446(6) .
C2 C7 1.358(9) .
C2 C3 1.378(9) .
C3 C4 1.373(10) .
C3 H3 0.9300 .
C4 C5 1.382(9) .
C4 H4 0.9300 .
C5 C6 1.360(9) .
C5 N2 1.430(5) .
C6 C7 1.394(9) .
C6 H6 0.9300 .
C7 H7 0.9300 .
C8 C9 1.375(7) .
C8 C13 1.405(7) .
C8 N2 1.413(7) .
C9 C10 1.351(8) .
C9 H9 0.9300 .
C10 C11 1.405(8) .
C10 H10 0.9300 .
C11 C12 1.385(7) .
C11 C14 1.440(8) .
C12 C13 1.370(8) .
C12 H12 0.9300 .
C13 H13 0.9300 .
C14 N3 1.127(7) .
C15 C16 1.385(7) .
C15 C20 1.386(7) .
C15 N2 1.413(7) .
C16 C17 1.360(7) .
C16 H16 0.9300 .
C17 C18 1.391(7) .
C17 H17 0.9300 .
C18 C19 1.390(7) .
C18 C21 1.428(8) .
C19 C20 1.375(8) .
C19 H19 0.9300 .
C20 H20 0.9300 .
C21 N4 1.126(7) .
C22 F1 1.306(9) .
C22 F2 1.327(9) .
C22 F3 1.345(9) .
C22 S1 1.801(9) .
C23 C28 1.372(10) .
C23 C24 1.374(10) .
C23 H23 0.9300 .
C24 C25 1.378(9) .
C24 H24 0.9300 .
C25 C26 1.373(9) .
C25 H25 0.9300 .
C26 C27 1.371(9) .
C26 H26 0.9300 .
C27 C28 1.384(9) .
C27 H27 0.9300 .
C28 H28 0.9300 .
C29 C29 1.32(2) 2_775
C29 C30 1.356(15) .
C29 H29 0.9300 .
C30 C31 1.339(14) .
C30 H30 0.9300 .
C31 C31 1.34(2) 2_775
C31 H31 0.9300 .
N3 Ag1 2.213(5) 4_655
N4 Ag1 2.216(5) 4_554
O1 Ag1 2.445(3) 2_665
O1 H1A 0.8500 .
O2 S1 1.412(6) .
O3 S1 1.434(6) .
O4 S1 1.423(5) .

loop_
_geom_torsion_atom_site_label_1
_geom_torsion_atom_site_label_2
_geom_torsion_atom_site_label_3
_geom_torsion_atom_site_label_4
_geom_torsion
_geom_torsion_site_symmetry_1
_geom_torsion_site_symmetry_4
N1 C1 C2 C7 -23(22) . .
N1 C1 C2 C3 156(22) . .
C7 C2 C3 C4 2.8(11) . .
C1 C2 C3 C4 -176.8(6) . .
C2 C3 C4 C5 -3.0(11) . .
C3 C4 C5 C6 1.4(11) . .
C3 C4 C5 N2 -177.1(6) . .
C4 C5 C6 C7 0.6(11) . .
N2 C5 C6 C7 179.1(6) . .
C3 C2 C7 C6 -0.9(11) . .
C1 C2 C7 C6 178.7(7) . .
C5 C6 C7 C2 -0.8(11) . .
C13 C8 C9 C10 -1.8(8) . .
N2 C8 C9 C10 179.0(5) . .
C8 C9 C10 C11 0.9(9) . .
C9 C10 C11 C12 0.1(9) . .
C9 C10 C11 C14 -178.2(5) . .
C10 C11 C12 C13 0.0(8) . .
C14 C11 C12 C13 178.2(5) . .
C11 C12 C13 C8 -0.9(8) . .
C9 C8 C13 C12 1.8(8) . .
N2 C8 C13 C12 -178.9(5) . .
C12 C11 C14 N3 46(32) . .
C10 C11 C14 N3 -135(32) . .
C20 C15 C16 C17 0.5(8) . .
N2 C15 C16 C17 179.8(5) . .
C15 C16 C17 C18 -1.0(8) . .
C16 C17 C18 C19 0.8(8) . .
C16 C17 C18 C21 179.1(5) . .
C17 C18 C19 C20 -0.1(9) . .
C21 C18 C19 C20 -178.4(5) . .
C18 C19 C20 C15 -0.4(9) . .
C16 C15 C20 C19 0.2(8) . .
N2 C15 C20 C19 -179.1(5) . .
C17 C18 C21 N4 7(39) . .
C19 C18 C21 N4 -175(100) . .
C28 C23 C24 C25 -0.3(3) . .
C23 C24 C25 C26 0.0(3) . .
C24 C25 C26 C27 -0.1(7) . .
C25 C26 C27 C28 0.5(9) . .
C24 C23 C28 C27 0.8(7) . .
C26 C27 C28 C23 -0.9(9) . .
C29 C29 C30 C31 2(2) 2_775 .
C29 C30 C31 C31 -1.0(18) . 2_775
C2 C1 N1 Ag1 146(20) . .
N3 Ag1 N1 C1 -115(3) 4_644 .
N4 Ag1 N1 C1 101(3) 4_545 .
O1 Ag1 N1 C1 -20(3) . .
C9 C8 N2 C15 -137.9(5) . .
C13 C8 N2 C15 42.9(8) . .
C9 C8 N2 C5 31.5(8) . .
C13 C8 N2 C5 -147.7(5) . .
C16 C15 N2 C8 27.9(8) . .
C20 C15 N2 C8 -152.8(5) . .
C16 C15 N2 C5 -141.3(5) . .
C20 C15 N2 C5 37.9(8) . .
C6 C5 N2 C8 -119.5(7) . .
C4 C5 N2 C8 59.0(7) . .
C6 C5 N2 C15 50.2(7) . .
C4 C5 N2 C15 -131.3(7) . .
C11 C14 N3 Ag1 20(34) . 4_655
C18 C21 N4 Ag1 -141(37) . 4_554
N3 Ag1 O1 Ag1 30.12(14) 4_644 2_665
N4 Ag1 O1 Ag1 159.39(14) 4_545 2_665
N1 Ag1 O1 Ag1 -84.88(17) . 2_665
F1 C22 S1 O2 177.6(6) . .
F2 C22 S1 O2 57.4(7) . .
F3 C22 S1 O2 -60.1(7) . .
F1 C22 S1 O4 -62.8(7) . .
F2 C22 S1 O4 176.9(6) . .
F3 C22 S1 O4 59.4(7) . .
F1 C22 S1 O3 56.1(7) . .
F2 C22 S1 O3 -64.2(7) . .
F3 C22 S1 O3 178.3(6) . .
